data_1552695
loop_
_publ_author_name
'Yang, Beiye'
'He, Yan'
'Lin, Shuang'
'Zhang, Jinwen'
'Li, Huaqiang'
'Wang, Jianping'
'Hu, Zhengxi'
'Zhang, Yonghui'

_publ_section_title
;
 Antimicrobial Dolabellanes and Atranones from a Marine-Derived Strain of
 the Toxigenic Fungus <i>Stachybotrys chartarum</i>.
;
_journal_issue 7
_journal_name_full 'Journal of natural products'
_journal_page_first 1923
_journal_page_last 1929
_journal_paper_doi 10.1021/acs.jnatprod.9b00305
_journal_volume 82
_journal_year 2019
_chemical_absolute_configuration ad
_chemical_formula_moiety 'C23 H34 O5, H2 O'
_chemical_formula_sum 'C23 H36 O6'
_chemical_formula_weight 408.52
_space_group_crystal_system orthorhombic
_space_group_IT_number 19
_space_group_name_Hall 'P 2ac 2ab'
_space_group_name_H-M_alt 'P 21 21 21'
_atom_sites_solution_hydrogens mixed
_atom_sites_solution_primary direct
_audit_creation_date 2019-06-17
_audit_creation_method
;
Olex2 1.2
(compiled 2018.05.29 svn.r3508 for OlexSys, GUI svn.r5506)
;
_cell_angle_alpha 90
_cell_angle_beta 90
_cell_angle_gamma 90
_cell_formula_units_Z 4
_cell_length_a 8.76810(10)
_cell_length_b 10.5647(2)
_cell_length_c 23.8071(2)
_cell_measurement_reflns_used 34957
_cell_measurement_temperature 100.00(10)
_cell_measurement_theta_max 73.6940
_cell_measurement_theta_min 3.7020
_cell_volume 2205.31(5)
_computing_cell_refinement 'CrysAlisPro 1.171.39.28b (Rigaku OD, 2015)'
_computing_data_collection 'CrysAlisPro 1.171.39.28b (Rigaku OD, 2015)'
_computing_data_reduction 'CrysAlisPro 1.171.39.28b (Rigaku OD, 2015)'
_computing_molecular_graphics 'Olex2 (Dolomanov et al., 2009)'
_computing_publication_material 'Olex2 (Dolomanov et al., 2009)'
_computing_structure_refinement 'XL (Sheldrick, 2008)'
_computing_structure_solution 'ShelXS (Sheldrick, 2008)'
_diffrn_ambient_temperature 100.00(10)
_diffrn_measured_fraction_theta_full 1.000
_diffrn_measured_fraction_theta_max 0.996
_diffrn_measurement_details
;
List of Runs (angles in degrees, time in seconds):

  # Type    Start    End  Width  t~exp~   \w     \q     \k     \f   Frames
--------------------------------------------------------------------------
  1  \w     34.00  65.00   0.50    0.50    --    0.00  38.00 -60.00   62
  2  \w    -17.00  27.00   0.50    0.50    --    0.00  38.00 -60.00   88
  3  \w    -18.00  28.00   0.50    0.50    --    0.00 -82.00 -30.00   92
  4  \w     30.00  78.00   0.50    0.50    --    0.00  38.00  90.00   96
  5  \w    -17.00  87.00   0.50    0.50    --    0.00  38.00 150.00  208
  6  \w     24.00  82.00   0.50    0.50    --    0.00  57.00  30.00  116
  7  \w    -21.00   9.00   0.50    0.50    --    0.00  57.00  30.00   60
  8  \w     -5.00  26.00   0.50    0.50    --    0.00 -77.00-120.00   62
  9  \w    -16.00  74.00   0.50    0.50    --    0.00  38.00   0.00  180
 10  \w     -1.00  28.00   0.50    0.50    --    0.00  38.00  90.00   58
 11  \w     66.00  92.00   0.50    1.50    --   94.60  75.00 -72.47   52
 12  \w     71.00 176.00   0.50    1.50    --   94.60  63.00-178.03  210
 13  \w     67.00 183.00   0.50    1.50    --   94.60  72.00-159.94  232
 14  \w     71.00 181.00   0.50    1.50    --   94.60  60.00 -13.44  220
 15  \w     66.00  92.00   0.50    1.50    --   94.60  74.00 131.78   52
 16  \w     68.00 184.00   0.50    1.50    --   94.60  72.00   0.84  232
 17  \w    141.00 167.00   0.50    1.50    --   94.60  73.00  86.30   52
 18  \w     68.00  93.00   0.50    1.50    --   94.60  69.00-114.67   50
 19  \w     67.00  95.00   0.50    1.50    --   94.60  72.00 152.43   56
 20  \w    120.00 161.00   0.50    1.50    --   94.60  73.00 -99.79   82
 21  \w     67.00  93.00   0.50    1.50    --   94.60  71.00 124.78   52
 22  \w     69.00 146.00   0.50    1.50    --   94.60  67.00 124.96  154
 23  \w     68.00  95.00   0.50    1.50    --   94.60  73.00  57.31   54
 24  \w     66.00  93.00   0.50    1.50    --   94.60  75.00 137.89   54
 25  \w     68.00  93.00   0.50    1.50    --   94.60  73.00-148.33   50
 26  \w     67.00  92.00   0.50    1.50    --   94.60  72.00-151.39   50
 27  \w     69.00  94.00   0.50    1.50    --   94.60  68.00 -14.84   50
 28  \w     67.00 168.00   0.50    1.50    --   94.60  72.00 -57.09  202
 29  \w     28.00 126.00   0.50    1.50    --   94.60 -82.00-150.00  196
 30  \w     32.00  59.00   0.50    1.50    --   94.60 -82.00  30.00   54
 31  \w     67.00 127.00   0.50    1.50    --   94.60  74.00-112.70  120
 32  \w    113.00 139.00   0.50    1.50    --   94.60  70.00  24.50   52
 33  \w     67.00 112.00   0.50    1.50    --   94.60  73.00 -99.79   90
 34  \w     40.00 113.00   0.50    1.50    --   94.60 -82.00 150.00  146
 35  \w     68.00 163.00   0.50    1.50    --   94.60  70.00 -87.53  190
 36  \w     68.00  94.00   0.50    1.50    --   94.60  69.00  82.93   52
 37  \w      6.00 123.00   0.50    1.50    --   94.60 -77.00   0.00  234
 38  \w     71.00  97.00   0.50    1.50    --   94.60  61.00 -30.00   52
 39  \w     68.00  93.00   0.50    1.50    --   94.60  69.00  -3.84   50
 40  \w     71.00 105.00   0.50    1.50    --   94.60  61.00 -60.00   68
 41  \w     68.00  95.00   0.50    1.50    --   94.60  69.00 163.74   54
 42  \w     71.00 144.00   0.50    1.50    --   94.60  61.00-120.00  146
 43  \w    152.00 178.00   0.50    1.50    --   94.60  61.00-120.00   52
 44  \w     71.00  97.00   0.50    1.50    --   94.60  61.00  30.00   52
 45  \w     71.00 152.00   0.50    1.50    --   94.60  61.00  60.00  162
 46  \w     66.00  92.00   0.50    1.50    --   94.60  74.00-172.33   52
 47  \w    146.00 183.00   0.50    1.50    --   94.60  72.00  37.92   74
 48  \w      7.00  79.00   0.50    1.50    --   94.60 -82.00 -90.00  144
 49  \w     93.00 125.00   0.50    1.50    --   94.60 -82.00 -90.00   64
 50  \w     80.00 126.00   0.50    1.50    --   94.60 -82.00  30.00   92
 51  \w     67.00  92.00   0.50    1.50    --   94.60  72.00  37.92   50
 52  \w     70.00 184.00   0.50    1.50    --   94.60  63.00 108.28  228
 53  \w    128.00 182.00   0.50    1.50    --   94.60  75.00 -72.47  108
 54  \w     68.00  94.00   0.50    1.50    --   94.60  70.00  24.50   52
 55  \w     71.00  97.00   0.50    1.50    --   94.60  61.00 120.00   52
 56  \w     72.00 116.00   0.50    1.50    --   94.60 -82.00-120.00   88
 57  \w     68.00  93.00   0.50    1.50    --   94.60  73.00  86.30   50
 58  \w     41.00  66.00   0.50    1.50    --   94.60 -82.00  60.00   50
 59  \w     97.00 126.00   0.50    1.50    --   94.60 -82.00  60.00   58
 60  \w     75.00 183.00   0.50    1.50    --   94.60  54.00  90.70  216
;
_diffrn_measurement_device 'four-circle diffractometer'
_diffrn_measurement_device_type 'XtaLAB AFC12 (RINC): Kappa single'
_diffrn_measurement_method '\w scans'
_diffrn_radiation_type CuK\a
_diffrn_radiation_wavelength 1.54178
_diffrn_reflns_av_R_equivalents 0.0443
_diffrn_reflns_av_unetI/netI 0.0164
_diffrn_reflns_Laue_measured_fraction_full 1.000
_diffrn_reflns_Laue_measured_fraction_max 0.996
_diffrn_reflns_limit_h_max 10
_diffrn_reflns_limit_h_min -10
_diffrn_reflns_limit_k_max 12
_diffrn_reflns_limit_k_min -12
_diffrn_reflns_limit_l_max 29
_diffrn_reflns_limit_l_min -29
_diffrn_reflns_number 51631
_diffrn_reflns_point_group_measured_fraction_full 1.000
_diffrn_reflns_point_group_measured_fraction_max 0.995
_diffrn_reflns_theta_full 67.679
_diffrn_reflns_theta_max 73.926
_diffrn_reflns_theta_min 3.713
_exptl_absorpt_coefficient_mu 0.710
_exptl_absorpt_correction_T_max 1.00000
_exptl_absorpt_correction_T_min 0.48088
_exptl_absorpt_correction_type multi-scan
_exptl_absorpt_process_details
;
CrysAlisPro 1.171.39.28b (Rigaku Oxford Diffraction, 2015)
Empirical absorption correction using spherical harmonics,
 implemented in SCALE3 ABSPACK scaling algorithm.
;
_exptl_crystal_colour colourless
_exptl_crystal_colour_primary colourless
_exptl_crystal_density_diffrn 1.230
_exptl_crystal_description block
_exptl_crystal_F_000 888
_exptl_crystal_size_max 0.5
_exptl_crystal_size_mid 0.2
_exptl_crystal_size_min 0.05
_refine_diff_density_max 0.148
_refine_diff_density_min -0.166
_refine_diff_density_rms 0.031
_refine_ls_abs_structure_details
;
 Flack x determined using 1843 quotients [(I+)-(I-)]/[(I+)+(I-)]
 (Parsons, Flack and Wagner, Acta Cryst. B69 (2013) 249-259).
;
_refine_ls_abs_structure_Flack 0.04(5)
_refine_ls_extinction_method none
_refine_ls_goodness_of_fit_ref 1.059
_refine_ls_hydrogen_treatment mixed
_refine_ls_matrix_type full
_refine_ls_number_parameters 296
_refine_ls_number_reflns 4443
_refine_ls_number_restraints 20
_refine_ls_restrained_S_all 1.058
_refine_ls_R_factor_all 0.0287
_refine_ls_R_factor_gt 0.0280
_refine_ls_shift/su_max 0.001
_refine_ls_shift/su_mean 0.000
_refine_ls_structure_factor_coef Fsqd
_refine_ls_weighting_details 'w=1/[\s^2^(Fo^2^)+(0.0368P)^2^+0.4749P] where P=(Fo^2^+2Fc^2^)/3'
_refine_ls_weighting_scheme calc
_refine_ls_wR_factor_gt 0.0721
_refine_ls_wR_factor_ref 0.0725
_reflns_Friedel_coverage 0.745
_reflns_Friedel_fraction_full 1.000
_reflns_Friedel_fraction_max 0.993
_reflns_number_gt 4346
_reflns_number_total 4443
_reflns_threshold_expression 'I > 2\s(I)'
_cod_data_source_file np9b00305_si_005.cif
_cod_data_source_block 20180912_2-16-1
_cod_database_code 1552695
_shelx_shelxl_version_number 2014/7
_shelx_space_group_comment
;
The symmetry employed for this shelxl refinement is uniquely defined
by the following loop, which should always be used as a source of
symmetry information in preference to the above space-group names.
They are only intended as comments.
;
_shelx_estimated_absorpt_t_max 0.965
_shelx_estimated_absorpt_t_min 0.718
_olex2_refinement_description
;
1. Fixed Uiso
 At 1.2 times of:
  All C(H) groups, All C(H,H) groups
 At 1.5 times of:
  All C(H,H,H) groups, All O(H) groups, All O(H,H) groups
2. Restrained distances
 C18-C19 \\sim C18-C19A
 with sigma of 0.02
 C18-C20 \\sim C18-C20A
 with sigma of 0.02
3. Uiso/Uaniso restraints and constraints
Uanis(C18) \\sim Ueq, Uanis(C19) \\sim Ueq, Uanis(C19A) \\sim Ueq: with sigma
of 0.01 and sigma for terminal atoms of 0.02
4. Others
 Sof(C19A)=Sof(H19D)=Sof(H19E)=Sof(H19F)=Sof(C20A)=Sof(H20D)=Sof(H20E)=
 Sof(H20F)=1-FVAR(1)
 Sof(C19)=Sof(H19A)=Sof(H19B)=Sof(H19C)=Sof(C20)=Sof(H20A)=Sof(H20B)=Sof(H20C)=
 FVAR(1)
5.a Free rotating group:
 O1W(H1WA,H1WB)
5.b Ternary CH refined with riding coordinates:
 C4(H4), C6(H6), C9(H9), C11(H11)
5.c Secondary CH2 refined with riding coordinates:
 C2(H2A,H2B), C3(H3A,H3B), C10(H10A,H10B), C21(H21A,H21B)
5.d Aromatic/amide H refined with riding coordinates:
 C7(H7), C13(H13)
5.e Idealised Me refined as rotating group:
 C15(H15A,H15B,H15C), C16(H16A,H16B,H16C), C17(H17A,H17B,H17C), C19(H19A,H19B,
 H19C), C20(H20A,H20B,H20C), C23(H23A,H23B,H23C), C19A(H19D,H19E,H19F),
 C20A(H20D,H20E,H20F)
5.f Idealised tetrahedral OH refined as rotating group:
 O9'(H9')
;
_olex2_submission_special_instructions 'No special instructions were received'
_oxdiff_exptl_absorpt_empirical_details
;
Empirical correction (ABSPACK) includes:
- Absorption correction using spherical harmonics
- Frame scaling
;

loop_
_space_group_symop_operation_xyz
'x, y, z'
'-x+1/2, -y, z+1/2'
'x+1/2, -y+1/2, -z'
'-x, y+1/2, -z+1/2'

loop_
_atom_site_label
_atom_site_type_symbol
_atom_site_fract_x
_atom_site_fract_y
_atom_site_fract_z
_atom_site_U_iso_or_equiv
_atom_site_adp_type
_atom_site_occupancy
_atom_site_site_symmetry_order
_atom_site_calc_flag
_atom_site_refinement_flags_posn
_atom_site_refinement_flags_adp
_atom_site_refinement_flags_occupancy
_atom_site_disorder_assembly
_atom_site_disorder_group
C1 C 0.72920(18) -0.07173(14) 0.06392(7) 0.0193(3) Uani 1 1 d . . . . .
C2 C 0.71480(18) -0.08317(15) -0.00003(7) 0.0204(3) Uani 1 1 d . . . . .
H2A H 0.6178 -0.1271 -0.0085 0.024 Uiso 1 1 calc R . . . .
H2B H 0.7071 0.0033 -0.0158 0.024 Uiso 1 1 calc R . . . .
C3 C 0.84335(19) -0.15264(15) -0.03086(7) 0.0210(3) Uani 1 1 d . . . . .
H3A H 0.8429 -0.2427 -0.0194 0.025 Uiso 1 1 calc R . . . .
H3B H 0.9424 -0.1158 -0.0194 0.025 Uiso 1 1 calc R . . . .
C4 C 0.8287(2) -0.14474(16) -0.09576(7) 0.0224(3) Uani 1 1 d . . . . .
H4 H 0.9165 -0.1926 -0.1121 0.027 Uiso 1 1 calc R . . . .
C5 C 0.84148(19) -0.00869(16) -0.11633(7) 0.0206(3) Uani 1 1 d . . . . .
C6 C 0.99460(19) 0.05889(15) -0.11007(7) 0.0209(3) Uani 1 1 d . . . . .
H6 H 1.0791 -0.0047 -0.1088 0.025 Uiso 1 1 calc R . . . .
C7 C 0.98668(19) 0.12958(15) -0.05510(7) 0.0208(3) Uani 1 1 d . . . . .
H7 H 0.9116 0.1942 -0.0529 0.025 Uiso 1 1 calc R . . . .
C8 C 1.07175(18) 0.11299(15) -0.00912(7) 0.0200(3) Uani 1 1 d . . . . .
C9 C 1.02776(19) 0.18464(15) 0.04382(7) 0.0212(3) Uani 1 1 d . . . . .
H9 H 1.1072 0.1703 0.0733 0.025 Uiso 1 1 calc R . . . .
C10 C 0.87256(18) 0.13891(15) 0.06590(7) 0.0205(3) Uani 1 1 d . . . . .
H10A H 0.7947 0.1512 0.0363 0.025 Uiso 1 1 calc R . . . .
H10B H 0.8429 0.1912 0.0986 0.025 Uiso 1 1 calc R . . . .
C11 C 0.87435(18) -0.00213(15) 0.08355(7) 0.0187(3) Uani 1 1 d . . . . .
H11 H 0.9622 -0.0425 0.0636 0.022 Uiso 1 1 calc R . . . .
C12 C 0.90011(19) -0.02282(16) 0.14632(7) 0.0207(3) Uani 1 1 d . . . . .
C13 C 0.8493(2) -0.13116(17) 0.16904(7) 0.0229(3) Uani 1 1 d . . . . .
H13 H 0.8580 -0.1427 0.2085 0.028 Uiso 1 1 calc R . . . .
C14 C 0.78141(19) -0.23194(15) 0.13542(7) 0.0208(3) Uani 1 1 d . . . . .
C15 C 0.58426(19) -0.01218(16) 0.08771(7) 0.0233(3) Uani 1 1 d . . . . .
H15A H 0.5666 0.0699 0.0697 0.035 Uiso 1 1 calc GR . . . .
H15B H 0.5958 -0.0001 0.1283 0.035 Uiso 1 1 calc GR . . . .
H15C H 0.4973 -0.0681 0.0804 0.035 Uiso 1 1 calc GR . . . .
C16 C 0.6835(2) -0.20757(18) -0.11678(7) 0.0293(4) Uani 1 1 d . . . . .
H16A H 0.6797 -0.2952 -0.1034 0.044 Uiso 1 1 calc GR . . . .
H16B H 0.6825 -0.2068 -0.1579 0.044 Uiso 1 1 calc GR . . . .
H16C H 0.5947 -0.1612 -0.1026 0.044 Uiso 1 1 calc GR . . . .
C17 C 1.20510(19) 0.02389(17) -0.00415(8) 0.0248(4) Uani 1 1 d . . . . .
H17A H 1.2204 -0.0200 -0.0400 0.037 Uiso 1 1 calc GR . . . .
H17B H 1.1846 -0.0383 0.0254 0.037 Uiso 1 1 calc GR . . . .
H17C H 1.2971 0.0720 0.0053 0.037 Uiso 1 1 calc GR . . . .
C18 C 0.9884(2) 0.07252(16) 0.18119(7) 0.0237(3) Uani 1 1 d D U . . .
C19 C 1.1530(8) 0.0347(9) 0.1849(5) 0.0396(16) Uani 0.61(3) 1 d D U P A 1
H19A H 1.1617 -0.0451 0.2056 0.059 Uiso 0.61(3) 1 calc GR . P A 1
H19B H 1.2105 0.1008 0.2046 0.059 Uiso 0.61(3) 1 calc GR . P A 1
H19C H 1.1944 0.0237 0.1470 0.059 Uiso 0.61(3) 1 calc GR . P A 1
C20 C 0.9202(16) 0.0918(13) 0.2388(4) 0.040(2) Uani 0.61(3) 1 d D . P A 1
H20A H 0.8129 0.1164 0.2350 0.060 Uiso 0.61(3) 1 calc GR . P A 1
H20B H 0.9762 0.1587 0.2585 0.060 Uiso 0.61(3) 1 calc GR . P A 1
H20C H 0.9272 0.0129 0.2602 0.060 Uiso 0.61(3) 1 calc GR . P A 1
C21 C 1.0201(2) 0.15056(16) -0.15888(7) 0.0232(3) Uani 1 1 d . . . . .
H21A H 0.9442 0.2197 -0.1563 0.028 Uiso 1 1 calc R . . . .
H21B H 1.1227 0.1888 -0.1551 0.028 Uiso 1 1 calc R . . . .
C22 C 1.00774(18) 0.08943(16) -0.21625(7) 0.0227(3) Uani 1 1 d . . . . .
C23 C 1.0309(2) 0.17475(18) -0.26569(7) 0.0303(4) Uani 1 1 d . . . . .
H23A H 0.9500 0.2387 -0.2666 0.046 Uiso 1 1 calc GR . . . .
H23B H 1.0278 0.1247 -0.3003 0.046 Uiso 1 1 calc GR . . . .
H23C H 1.1303 0.2167 -0.2626 0.046 Uiso 1 1 calc GR . . . .
O5' O 0.73280(14) 0.04900(12) -0.13567(5) 0.0270(3) Uani 1 1 d . . . . .
O9' O 1.02041(14) 0.31662(11) 0.03102(5) 0.0256(3) Uani 1 1 d . . . . .
H9' H 0.9857 0.3561 0.0588 0.038 Uiso 1 1 calc GR . . . .
O14' O 0.76866(14) -0.34039(11) 0.15210(5) 0.0256(3) Uani 1 1 d . . . . .
O1' O 0.73604(13) -0.20495(10) 0.08285(5) 0.0215(2) Uani 1 1 d . . . . .
O22' O 0.97915(16) -0.02202(12) -0.22144(5) 0.0310(3) Uani 1 1 d . . . . .
O1W O 0.91867(15) 0.42189(13) 0.13516(6) 0.0320(3) Uani 1 1 d . . . . .
H1WA H 1.0132 0.4395 0.1445 0.048 Uiso 1 1 d G . . . .
H1WB H 0.8560 0.4931 0.1385 0.048 Uiso 1 1 d G . . . .
C19A C 1.1380(15) 0.0129(13) 0.2060(10) 0.042(3) Uani 0.39(3) 1 d D U P A 2
H19D H 1.1112 -0.0554 0.2320 0.063 Uiso 0.39(3) 1 calc GR . P A 2
H19E H 1.1957 0.0782 0.2261 0.063 Uiso 0.39(3) 1 calc GR . P A 2
H19F H 1.2004 -0.0211 0.1753 0.063 Uiso 0.39(3) 1 calc GR . P A 2
C20A C 0.889(2) 0.120(2) 0.2290(7) 0.040(3) Uani 0.39(3) 1 d D . P A 2
H20D H 0.7979 0.1613 0.2135 0.060 Uiso 0.39(3) 1 calc GR . P A 2
H20E H 0.9464 0.1814 0.2515 0.060 Uiso 0.39(3) 1 calc GR . P A 2
H20F H 0.8581 0.0488 0.2527 0.060 Uiso 0.39(3) 1 calc GR . P A 2
H18 H 0.997(3) 0.150(2) 0.1599(11) 0.048 Uiso 1 1 d R . . . .

loop_
_atom_site_aniso_label
_atom_site_aniso_U_11
_atom_site_aniso_U_22
_atom_site_aniso_U_33
_atom_site_aniso_U_23
_atom_site_aniso_U_13
_atom_site_aniso_U_12
C1 0.0201(7) 0.0140(7) 0.0238(8) 0.0021(6) -0.0002(6) -0.0009(6)
C2 0.0218(8) 0.0172(7) 0.0222(8) 0.0007(6) -0.0021(6) -0.0010(6)
C3 0.0248(8) 0.0170(7) 0.0210(7) -0.0003(6) -0.0008(6) -0.0007(6)
C4 0.0281(8) 0.0185(8) 0.0206(8) -0.0010(6) 0.0001(6) -0.0012(7)
C5 0.0243(8) 0.0205(8) 0.0171(7) -0.0015(6) 0.0021(6) 0.0001(7)
C6 0.0214(8) 0.0189(8) 0.0225(8) 0.0002(6) -0.0003(6) 0.0004(6)
C7 0.0218(7) 0.0162(7) 0.0243(8) -0.0002(6) 0.0020(6) -0.0014(6)
C8 0.0189(7) 0.0173(8) 0.0240(8) 0.0013(6) 0.0016(6) -0.0043(6)
C9 0.0236(8) 0.0165(8) 0.0233(8) 0.0010(6) -0.0017(6) -0.0030(6)
C10 0.0229(8) 0.0164(7) 0.0222(8) -0.0009(6) 0.0011(6) -0.0012(6)
C11 0.0199(7) 0.0166(7) 0.0195(7) -0.0007(6) 0.0004(6) -0.0001(6)
C12 0.0195(7) 0.0204(8) 0.0222(8) -0.0023(6) 0.0010(6) 0.0015(6)
C13 0.0250(8) 0.0225(8) 0.0212(8) 0.0010(6) -0.0014(6) 0.0001(6)
C14 0.0201(7) 0.0198(8) 0.0226(8) 0.0018(6) 0.0022(6) 0.0003(6)
C15 0.0218(8) 0.0223(8) 0.0258(8) 0.0021(7) 0.0013(6) 0.0002(7)
C16 0.0388(10) 0.0249(9) 0.0241(9) -0.0003(7) -0.0046(7) -0.0100(8)
C17 0.0216(8) 0.0258(9) 0.0269(8) 0.0009(7) 0.0001(7) 0.0006(7)
C18 0.0275(9) 0.0212(8) 0.0224(8) -0.0024(6) -0.0010(7) -0.0009(7)
C19 0.031(2) 0.034(3) 0.054(4) -0.010(3) -0.008(3) -0.0019(19)
C20 0.045(5) 0.047(5) 0.029(3) -0.018(3) 0.006(3) -0.014(3)
C21 0.0267(8) 0.0199(8) 0.0232(8) 0.0007(6) 0.0007(7) -0.0032(7)
C22 0.0200(8) 0.0218(8) 0.0262(8) -0.0007(6) 0.0012(7) 0.0000(7)
C23 0.0386(10) 0.0272(9) 0.0252(8) 0.0013(7) -0.0003(8) -0.0050(8)
O5' 0.0232(6) 0.0263(6) 0.0313(6) 0.0043(5) -0.0017(5) 0.0003(5)
O9' 0.0342(6) 0.0159(6) 0.0268(6) -0.0006(5) 0.0039(5) -0.0046(5)
O14' 0.0288(6) 0.0178(6) 0.0302(6) 0.0048(5) -0.0006(5) -0.0011(5)
O1' 0.0269(6) 0.0154(5) 0.0222(5) 0.0019(4) -0.0014(5) -0.0016(5)
O22' 0.0417(7) 0.0215(6) 0.0297(6) -0.0023(5) -0.0001(6) -0.0024(6)
O1W 0.0263(6) 0.0257(7) 0.0440(8) -0.0084(6) -0.0009(6) 0.0005(5)
C19A 0.028(4) 0.037(5) 0.061(8) -0.014(5) -0.017(4) 0.004(3)
C20A 0.033(5) 0.042(7) 0.043(6) -0.024(5) 0.006(4) 0.001(4)

loop_
_atom_type_symbol
_atom_type_description
_atom_type_scat_dispersion_real
_atom_type_scat_dispersion_imag
_atom_type_scat_source
C C 0.0181 0.0091 'International Tables Vol C Tables 4.2.6.8 and 6.1.1.4'
H H 0.0000 0.0000 'International Tables Vol C Tables 4.2.6.8 and 6.1.1.4'
O O 0.0492 0.0322 'International Tables Vol C Tables 4.2.6.8 and 6.1.1.4'

loop_
_geom_angle_atom_site_label_1
_geom_angle_atom_site_label_2
_geom_angle_atom_site_label_3
_geom_angle
C2 C1 C11 114.00(13)
C15 C1 C2 109.42(13)
C15 C1 C11 112.20(13)
O1' C1 C2 103.36(12)
O1' C1 C11 109.13(12)
O1' C1 C15 108.23(13)
C3 C2 C1 116.94(13)
C2 C3 C4 112.96(13)
C5 C4 C3 111.39(13)
C16 C4 C3 111.92(14)
C16 C4 C5 111.57(14)
C4 C5 C6 118.31(14)
O5' C5 C4 122.34(15)
O5' C5 C6 119.29(14)
C5 C6 C21 110.51(13)
C7 C6 C5 105.99(13)
C7 C6 C21 110.64(13)
C8 C7 C6 128.33(15)
C7 C8 C9 118.19(14)
C7 C8 C17 125.43(15)
C17 C8 C9 116.31(14)
C8 C9 C10 110.60(13)
O9' C9 C8 108.70(13)
O9' C9 C10 109.87(13)
C9 C10 C11 112.73(13)
C1 C11 C10 111.60(13)
C12 C11 C1 110.51(13)
C12 C11 C10 113.89(13)
C13 C12 C11 117.87(15)
C13 C12 C18 120.99(15)
C18 C12 C11 121.05(14)
C12 C13 C14 122.46(15)
O14' C14 C13 123.03(16)
O14' C14 O1' 118.44(15)
O1' C14 C13 118.48(14)
C12 C18 C19A 111.5(5)
C12 C18 C20A 109.7(8)
C19 C18 C12 110.3(3)
C19 C18 C20 111.3(4)
C20 C18 C12 112.6(5)
C20A C18 C19A 109.4(6)
C22 C21 C6 113.87(14)
C23 C22 C21 116.28(15)
O22' C22 C21 121.46(15)
O22' C22 C23 122.26(16)
C14 O1' C1 119.85(12)

loop_
_geom_bond_atom_site_label_1
_geom_bond_atom_site_label_2
_geom_bond_distance
C1 C2 1.532(2)
C1 C11 1.542(2)
C1 C15 1.527(2)
C1 O1' 1.4791(18)
C2 C3 1.532(2)
C3 C4 1.552(2)
C4 C5 1.523(2)
C4 C16 1.521(2)
C5 C6 1.528(2)
C5 O5' 1.221(2)
C6 C7 1.508(2)
C6 C21 1.529(2)
C7 C8 1.336(2)
C8 C9 1.520(2)
C8 C17 1.506(2)
C9 C10 1.537(2)
C9 O9' 1.429(2)
C10 C11 1.548(2)
C11 C12 1.527(2)
C12 C13 1.342(2)
C12 C18 1.518(2)
C13 C14 1.459(2)
C14 O14' 1.218(2)
C14 O1' 1.344(2)
C18 C19 1.500(8)
C18 C20 1.510(9)
C18 C19A 1.570(11)
C18 C20A 1.520(14)
C21 C22 1.514(2)
C22 C23 1.496(2)
C22 O22' 1.210(2)

loop_
_geom_hbond_atom_site_label_D
_geom_hbond_atom_site_label_H
_geom_hbond_atom_site_label_A
_geom_hbond_distance_DH
_geom_hbond_distance_HA
_geom_hbond_distance_DA
_geom_hbond_angle_DHA
_geom_hbond_site_symmetry_A
O9' H9' O1W 0.84 2.03 2.8597(18) 168.4 .
O1W H1WA O5' 0.88 1.94 2.7714(19) 157.3 3
O1W H1WB O14' 0.94 1.95 2.8636(18) 166.6 1_565
